data_4311367
loop_
_publ_author_name
'Scott A. Hilderbrand'
'Stephen J. Lippard'

_publ_section_title
;
 Cobalt Chemistry with Mixed Aminotroponiminate Salicylaldiminate Ligands:
 Synthesis, Characterization, and Nitric Oxide Reactivity
;
_journal_name_full 'Inorganic Chemistry'
_journal_page_first 4674
_journal_page_last 4682
_journal_paper_doi 10.1021/ic049776h
_journal_volume 43
_journal_year 2004
_chemical_formula_sum 'C48 H65 Cl3 Co2 N6 O2'
_chemical_formula_weight 982.27
_space_group_IT_number 14
_symmetry_cell_setting monoclinic
_symmetry_space_group_name_Hall '-P 2yn'
_symmetry_space_group_name_H-M 'P 1 21/n 1'
_atom_sites_solution_hydrogens geom
_atom_sites_solution_primary direct
_atom_sites_solution_secondary difmap
_audit_creation_method SHELXL-97
_cell_angle_alpha 90.00
_cell_angle_beta 99.229(1)
_cell_angle_gamma 90.00
_cell_formula_units_Z 4
_cell_length_a 13.8321(2)
_cell_length_b 24.9517(1)
_cell_length_c 14.6924(1)
_cell_measurement_temperature 188(2)
_cell_volume 5005.21(8)
_computing_cell_refinement 'Bruker SMART'
_computing_data_collection 'Bruker SMART'
_computing_data_reduction 'Bruker SHELXTL'
_computing_molecular_graphics 'Bruker SHELXTL'
_computing_publication_material 'Bruker SHELXTL'
_computing_structure_refinement 'SHELXL-97 (Sheldrick, 1997)'
_computing_structure_solution 'SHELXS-97 (Sheldrick, 1990)'
_diffrn_ambient_temperature 188(2)
_diffrn_measured_fraction_theta_full 0.921
_diffrn_measured_fraction_theta_max 0.921
_diffrn_measurement_device_type 'CCD area detector'
_diffrn_measurement_method 'phi and omega scans'
_diffrn_radiation_monochromator graphite
_diffrn_radiation_source 'fine-focus sealed tube'
_diffrn_radiation_type MoK\a
_diffrn_radiation_wavelength 0.71073
_diffrn_reflns_av_R_equivalents 0.0539
_diffrn_reflns_av_sigmaI/netI 0.0494
_diffrn_reflns_limit_h_max 14
_diffrn_reflns_limit_h_min -17
_diffrn_reflns_limit_k_max 32
_diffrn_reflns_limit_k_min -30
_diffrn_reflns_limit_l_max 19
_diffrn_reflns_limit_l_min -14
_diffrn_reflns_number 30866
_diffrn_reflns_theta_full 28.28
_diffrn_reflns_theta_max 28.28
_diffrn_reflns_theta_min 1.62
_exptl_absorpt_coefficient_mu 0.865
_exptl_absorpt_correction_type none
_exptl_crystal_colour Burgandy
_exptl_crystal_density_diffrn 1.304
_exptl_crystal_density_method 'not measured'
_exptl_crystal_description Needle
_exptl_crystal_F_000 2064
_exptl_crystal_size_max 0.4
_exptl_crystal_size_mid 0.2
_exptl_crystal_size_min 0.1
_refine_diff_density_max 0.722
_refine_diff_density_min -0.709
_refine_diff_density_rms 0.077
_refine_ls_extinction_method none
_refine_ls_goodness_of_fit_ref 1.149
_refine_ls_hydrogen_treatment mixed
_refine_ls_matrix_type full
_refine_ls_number_parameters 550
_refine_ls_number_reflns 11459
_refine_ls_number_restraints 0
_refine_ls_restrained_S_all 1.149
_refine_ls_R_factor_all 0.1051
_refine_ls_R_factor_gt 0.0709
_refine_ls_shift/su_max 0.170
_refine_ls_shift/su_mean 0.020
_refine_ls_structure_factor_coef Fsqd
_refine_ls_weighting_details 'calc w=1/[\s^2^(Fo^2^)+(0.0469P)^2^+9.6125P] where P=(Fo^2^+2Fc^2^)/3'
_refine_ls_weighting_scheme calc
_refine_ls_wR_factor_gt 0.1515
_refine_ls_wR_factor_ref 0.1700
_reflns_number_gt 8312
_reflns_number_total 11459
_reflns_threshold_expression >2sigma(I)
_cod_data_source_file ic049776hsi20040218_115656_3.cif
_cod_data_source_block Complex9
_cod_depositor_comments
;
The following automatic conversions were performed:
'_symmetry_cell_setting' value 'Monoclinic' changed to 'monoclinic'
according to '/home/saulius/struct/CIF-dictionaries/cif_core.dic'
dictionary named 'cif_core.dic' version 2.4.1 from 2010-06-29.

Automatic conversion script
Id: cif_fix_enum 1527 2010-12-29 10:47:43Z saulius 

The following automatic conversions were performed:

data name '_atom_site_symetry_multiplicity' was replaced with
'_atom_site_symmetry_multiplicity' as specified in the replacement
file 'data/replacement-values/replacement_tags.lst'.

Automatic conversion script
Id: cif_correct_tags 9268 2022-04-12 08:56:07Z antanas 
;
_cod_database_code 4311367

loop_
_symmetry_equiv_pos_as_xyz
'x, y, z'
'-x+1/2, y+1/2, -z+1/2'
'-x, -y, -z'
'x-1/2, -y-1/2, z-1/2'

loop_
_atom_site_label
_atom_site_type_symbol
_atom_site_fract_x
_atom_site_fract_y
_atom_site_fract_z
_atom_site_U_iso_or_equiv
_atom_site_adp_type
_atom_site_occupancy
_atom_site_symmetry_multiplicity
_atom_site_calc_flag
_atom_site_refinement_flags
_atom_site_disorder_assembly
_atom_site_disorder_group
Co1 Co 0.53142(4) 0.09996(2) 0.63032(3) 0.03097(13) Uani 1 1 d . . .
Co2 Co 0.39579(4) -0.09469(2) 0.86687(3) 0.03835(15) Uani 1 1 d . . .
N3 N 0.4786(2) 0.10768(12) 0.7475(2) 0.0335(7) Uani 1 1 d . . .
O2 O 0.2998(2) -0.05374(13) 0.91618(19) 0.0476(7) Uani 1 1 d . . .
N4 N 0.6404(2) 0.14543(12) 0.6049(2) 0.0344(7) Uani 1 1 d . . .
O1 O 0.4105(2) 0.11012(12) 0.54989(17) 0.0418(7) Uani 1 1 d . . .
N5 N 0.6228(2) 0.04259(12) 0.6124(2) 0.0318(6) Uani 1 1 d . . .
N2 N 0.5362(2) -0.08783(13) 0.9160(2) 0.0373(7) Uani 1 1 d . . .
N6 N 0.3442(3) -0.07886(14) 0.7351(2) 0.0400(8) Uani 1 1 d . . .
C13 C 0.5994(3) 0.05522(15) 0.8569(2) 0.0364(8) Uani 1 1 d . . .
H13A H 0.6310 0.0457 0.8032 0.044 Uiso 1 1 calc R . .
H13B H 0.6519 0.0605 0.9104 0.044 Uiso 1 1 calc R . .
N1 N 0.4192(3) -0.16825(14) 0.9155(2) 0.0454(9) Uani 1 1 d . . .
C25 C 0.7158(3) 0.11873(15) 0.5808(2) 0.0320(8) Uani 1 1 d . . .
C14 C 0.5441(3) 0.10778(16) 0.8365(3) 0.0401(9) Uani 1 1 d . . .
H14A H 0.5051 0.1149 0.8861 0.048 Uiso 1 1 calc R . .
H14B H 0.5920 0.1373 0.8370 0.048 Uiso 1 1 calc R . .
C35 C 0.3874(4) -0.10440(18) 0.6604(3) 0.0497(11) Uani 1 1 d . . .
H35A H 0.3460 -0.0962 0.6006 0.060 Uiso 1 1 calc R . .
H35B H 0.3874 -0.1438 0.6689 0.060 Uiso 1 1 calc R . .
C32 C 0.6068(3) -0.01472(15) 0.6242(3) 0.0347(8) Uani 1 1 d . . .
H32A H 0.6484 -0.0271 0.6815 0.042 Uiso 1 1 calc R . .
H32B H 0.6270 -0.0344 0.5719 0.042 Uiso 1 1 calc R . .
C30 C 0.7857(3) 0.02303(17) 0.5851(3) 0.0431(9) Uani 1 1 d . . .
H30A H 0.7733 -0.0126 0.6031 0.052 Uiso 1 1 calc R . .
C10 C 0.5776(3) -0.13142(16) 0.9574(2) 0.0385(9) Uani 1 1 d . . .
C21 C 0.3255(3) 0.12075(15) 0.5751(3) 0.0352(8) Uani 1 1 d . . .
C31 C 0.7084(3) 0.05921(15) 0.5923(2) 0.0315(8) Uani 1 1 d . . .
C20 C 0.2441(3) 0.13034(17) 0.5060(3) 0.0437(9) Uani 1 1 d . . .
H20A H 0.2523 0.1287 0.4431 0.052 Uiso 1 1 calc R . .
C15 C 0.3867(3) 0.11761(15) 0.7475(3) 0.0361(8) Uani 1 1 d . . .
H15A H 0.3670 0.1211 0.8063 0.043 Uiso 1 1 calc R . .
C12 C 0.5348(3) 0.00868(15) 0.8774(2) 0.0350(8) Uani 1 1 d . . .
H12A H 0.4975 0.0192 0.9268 0.042 Uiso 1 1 calc R . .
H12B H 0.4872 0.0001 0.8215 0.042 Uiso 1 1 calc R . .
C26 C 0.7924(3) 0.14412(16) 0.5435(3) 0.0383(9) Uani 1 1 d . . .
H26A H 0.7829 0.1815 0.5336 0.046 Uiso 1 1 calc R . .
C34 C 0.4909(3) -0.08588(16) 0.6573(3) 0.0422(9) Uani 1 1 d . . .
H34A H 0.5192 -0.1090 0.6136 0.051 Uiso 1 1 calc R . .
H34B H 0.5303 -0.0912 0.7191 0.051 Uiso 1 1 calc R . .
C33 C 0.5012(3) -0.02770(15) 0.6292(3) 0.0362(8) Uani 1 1 d . . .
H33A H 0.4606 -0.0214 0.5682 0.043 Uiso 1 1 calc R . .
H33B H 0.4772 -0.0038 0.6746 0.043 Uiso 1 1 calc R . .
C16 C 0.3108(3) 0.12406(15) 0.6684(3) 0.0360(8) Uani 1 1 d . . .
C37 C 0.2119(3) -0.02119(18) 0.7715(3) 0.0449(10) Uani 1 1 d . . .
C27 C 0.8779(3) 0.12499(19) 0.5189(3) 0.0492(11) Uani 1 1 d . . .
H27A H 0.9156 0.1511 0.4931 0.059 Uiso 1 1 calc R . .
C29 C 0.8761(3) 0.02950(19) 0.5569(3) 0.0526(11) Uani 1 1 d . . .
H29A H 0.9149 -0.0020 0.5597 0.063 Uiso 1 1 calc R . .
C4 C 0.5075(4) -0.17603(16) 0.9645(3) 0.0440(10) Uani 1 1 d . . .
C36 C 0.2693(3) -0.04852(18) 0.7119(3) 0.0454(10) Uani 1 1 d . . .
H36A H 0.2492 -0.0434 0.6476 0.054 Uiso 1 1 calc R . .
C9 C 0.6799(3) -0.13469(19) 0.9878(3) 0.0500(11) Uani 1 1 d . . .
H9A H 0.7160 -0.1060 0.9672 0.060 Uiso 1 1 calc R . .
C11 C 0.5962(3) -0.04027(16) 0.9074(3) 0.0380(9) Uani 1 1 d . . .
H11A H 0.6402 -0.0475 0.8618 0.046 Uiso 1 1 calc R . .
H11B H 0.6376 -0.0329 0.9675 0.046 Uiso 1 1 calc R . .
C17 C 0.2163(3) 0.13630(18) 0.6875(3) 0.0465(10) Uani 1 1 d . . .
H17A H 0.2066 0.1387 0.7499 0.056 Uiso 1 1 calc R . .
C42 C 0.2291(3) -0.02521(17) 0.8698(3) 0.0436(10) Uani 1 1 d . . .
C24 C 0.6322(3) 0.20433(16) 0.5976(3) 0.0427(9) Uani 1 1 d . . .
H24A H 0.6995 0.2202 0.6055 0.051 Uiso 1 1 calc R . .
C41 C 0.1651(3) 0.0030(2) 0.9186(3) 0.0533(11) Uani 1 1 d . . .
H41A H 0.1746 0.0007 0.9840 0.064 Uiso 1 1 calc R . .
C40 C 0.0897(4) 0.0336(2) 0.8744(4) 0.0618(13) Uani 1 1 d . . .
H40A H 0.0487 0.0527 0.9092 0.074 Uiso 1 1 calc R . .
C18 C 0.1381(3) 0.14479(19) 0.6189(4) 0.0540(11) Uani 1 1 d . . .
H18A H 0.0750 0.1524 0.6334 0.065 Uiso 1 1 calc R . .
C7 C 0.7115(5) -0.2170(2) 1.0845(4) 0.0660(15) Uani 1 1 d . . .
H7A H 0.7621 -0.2359 1.1227 0.079 Uiso 1 1 calc R . .
C5 C 0.5316(4) -0.22117(18) 1.0235(3) 0.0585(13) Uani 1 1 d . . .
H5A H 0.4779 -0.2444 1.0265 0.070 Uiso 1 1 calc R . .
C8 C 0.7374(4) -0.1719(2) 1.0419(3) 0.0598(13) Uani 1 1 d . . .
H8A H 0.8057 -0.1648 1.0508 0.072 Uiso 1 1 calc R . .
C38 C 0.1328(4) 0.0104(2) 0.7291(4) 0.0599(13) Uani 1 1 d . . .
H38A H 0.1211 0.0131 0.6638 0.072 Uiso 1 1 calc R . .
C23 C 0.5774(4) 0.21989(18) 0.5036(3) 0.0542(11) Uani 1 1 d . . .
H23A H 0.6131 0.2068 0.4556 0.081 Uiso 1 1 calc R . .
H23B H 0.5717 0.2590 0.4996 0.081 Uiso 1 1 calc R . .
H23C H 0.5118 0.2040 0.4949 0.081 Uiso 1 1 calc R . .
C39 C 0.0728(4) 0.0371(2) 0.7776(4) 0.0686(15) Uani 1 1 d . . .
H39A H 0.0199 0.0578 0.7467 0.082 Uiso 1 1 calc R . .
C19 C 0.1531(3) 0.14199(18) 0.5274(3) 0.0511(11) Uani 1 1 d . . .
H19A H 0.0998 0.1482 0.4791 0.061 Uiso 1 1 calc R . .
C6 C 0.6176(5) -0.2375(2) 1.0768(3) 0.0695(17) Uani 1 1 d . . .
H6A H 0.6115 -0.2679 1.1145 0.083 Uiso 1 1 calc R . .
C28 C 0.9181(3) 0.0742(2) 0.5256(4) 0.0542(12) Uani 1 1 d . . .
H28A H 0.9803 0.0698 0.5070 0.065 Uiso 1 1 calc R . .
C22 C 0.5796(5) 0.22502(19) 0.6744(4) 0.0668(15) Uani 1 1 d . . .
H22A H 0.6166 0.2146 0.7343 0.100 Uiso 1 1 calc R . .
H22B H 0.5138 0.2095 0.6673 0.100 Uiso 1 1 calc R . .
H22C H 0.5748 0.2642 0.6708 0.100 Uiso 1 1 calc R . .
C3 C 0.3417(4) -0.2093(2) 0.9115(3) 0.0598(13) Uani 1 1 d . . .
H3A H 0.3727 -0.2456 0.9173 0.072 Uiso 1 1 calc R . .
C2 C 0.2749(5) -0.2053(2) 0.8189(4) 0.0821(19) Uani 1 1 d . . .
H2A H 0.3135 -0.2104 0.7692 0.123 Uiso 1 1 calc R . .
H2B H 0.2440 -0.1698 0.8129 0.123 Uiso 1 1 calc R . .
H2C H 0.2242 -0.2330 0.8150 0.123 Uiso 1 1 calc R . .
C1 C 0.2829(5) -0.2011(3) 0.9905(4) 0.0773(17) Uani 1 1 d . . .
H1A H 0.3266 -0.2045 1.0496 0.116 Uiso 1 1 calc R . .
H1B H 0.2313 -0.2284 0.9865 0.116 Uiso 1 1 calc R . .
H1C H 0.2532 -0.1654 0.9857 0.116 Uiso 1 1 calc R . .
Cl3 Cl -0.0103(2) 0.12680(10) 0.08661(15) 0.1442(10) Uani 1 1 d . . .
Cl2 Cl 0.0056(4) 0.12932(15) 0.28028(19) 0.218(2) Uani 1 1 d . . .
Cl1 Cl 0.1429(2) 0.0733(2) 0.1947(4) 0.275(3) Uani 1 1 d . . .
C48 C 0.0228(5) 0.0927(3) 0.1874(4) 0.087(2) Uani 1 1 d . . .
H48A H -0.0186 0.0597 0.1855 0.104 Uiso 1 1 calc R . .
C47 C 0.8458(5) 0.1085(4) 0.8365(6) 0.115(3) Uani 1 1 d . . .
H47A H 0.8806 0.0742 0.8404 0.172 Uiso 1 1 calc R . .
H47B H 0.7883 0.1066 0.7880 0.172 Uiso 1 1 calc R . .
H47C H 0.8248 0.1163 0.8957 0.172 Uiso 1 1 calc R . .
C46 C 0.9106(8) 0.1508(5) 0.8147(10) 0.191(7) Uani 1 1 d . . .
H46A H 0.9647 0.1546 0.8673 0.229 Uiso 1 1 calc R . .
H46B H 0.9399 0.1393 0.7606 0.229 Uiso 1 1 calc R . .
C45 C 0.8702(8) 0.1987(5) 0.7965(6) 0.145(4) Uani 1 1 d . . .
H45A H 0.8536 0.2133 0.8547 0.173 Uiso 1 1 calc R . .
H45B H 0.8078 0.1935 0.7539 0.173 Uiso 1 1 calc R . .
C44 C 0.9273(11) 0.2402(5) 0.7559(7) 0.193(7) Uani 1 1 d . . .
H44A H 0.9374 0.2291 0.6934 0.231 Uiso 1 1 calc R . .
H44B H 0.9923 0.2447 0.7946 0.231 Uiso 1 1 calc R . .
C43 C 0.8703(11) 0.2930(5) 0.7507(8) 0.188(6) Uani 1 1 d . . .
H43A H 0.9070 0.3208 0.7236 0.281 Uiso 1 1 calc R . .
H43B H 0.8614 0.3039 0.8129 0.281 Uiso 1 1 calc R . .
H43C H 0.8062 0.2881 0.7122 0.281 Uiso 1 1 calc R . .

loop_
_atom_site_aniso_label
_atom_site_aniso_U_11
_atom_site_aniso_U_22
_atom_site_aniso_U_33
_atom_site_aniso_U_23
_atom_site_aniso_U_13
_atom_site_aniso_U_12
Co1 0.0333(3) 0.0340(3) 0.0258(2) -0.0027(2) 0.00550(18) 0.0034(2)
Co2 0.0478(3) 0.0408(3) 0.0261(2) -0.0032(2) 0.0048(2) -0.0069(2)
N3 0.0401(17) 0.0306(16) 0.0295(15) -0.0028(12) 0.0047(13) 0.0009(13)
O2 0.0499(17) 0.0607(19) 0.0304(14) -0.0047(13) 0.0011(12) 0.0060(15)
N4 0.0368(17) 0.0319(16) 0.0338(16) -0.0020(13) 0.0040(13) 0.0033(13)
O1 0.0372(15) 0.0607(18) 0.0275(13) -0.0041(12) 0.0047(11) 0.0086(13)
N5 0.0376(17) 0.0311(15) 0.0265(15) -0.0008(12) 0.0044(12) 0.0018(13)
N2 0.0464(19) 0.0390(18) 0.0268(15) -0.0001(13) 0.0071(13) -0.0021(14)
N6 0.049(2) 0.0450(19) 0.0258(15) -0.0023(14) 0.0041(14) -0.0143(16)
C13 0.044(2) 0.041(2) 0.0232(17) -0.0016(15) 0.0019(15) -0.0057(17)
N1 0.068(2) 0.0356(18) 0.0338(18) -0.0076(14) 0.0117(17) -0.0122(17)
C25 0.0331(19) 0.0347(19) 0.0269(17) -0.0028(14) 0.0010(14) -0.0001(15)
C14 0.051(2) 0.041(2) 0.0270(18) -0.0076(16) 0.0023(16) -0.0013(18)
C35 0.071(3) 0.050(3) 0.0284(19) -0.0082(18) 0.0095(19) -0.020(2)
C32 0.043(2) 0.0313(18) 0.0300(18) 0.0003(14) 0.0071(15) 0.0015(16)
C30 0.038(2) 0.042(2) 0.050(2) 0.0026(18) 0.0082(18) 0.0087(18)
C10 0.056(3) 0.036(2) 0.0246(18) -0.0033(15) 0.0116(17) 0.0057(18)
C21 0.035(2) 0.0311(19) 0.039(2) -0.0001(15) 0.0055(16) 0.0021(15)
C31 0.0338(19) 0.0369(19) 0.0230(16) -0.0008(14) 0.0018(14) 0.0050(15)
C20 0.042(2) 0.043(2) 0.044(2) 0.0007(18) -0.0003(18) 0.0062(18)
C15 0.045(2) 0.0351(19) 0.0316(19) -0.0039(15) 0.0146(16) -0.0010(17)
C12 0.040(2) 0.041(2) 0.0238(17) -0.0001(15) 0.0041(15) -0.0014(16)
C26 0.033(2) 0.038(2) 0.043(2) 0.0011(17) 0.0028(16) -0.0008(16)
C34 0.063(3) 0.037(2) 0.0276(19) -0.0023(15) 0.0119(18) -0.0060(19)
C33 0.044(2) 0.038(2) 0.0272(18) 0.0006(15) 0.0075(16) -0.0021(16)
C16 0.039(2) 0.0321(19) 0.038(2) -0.0050(15) 0.0087(16) -0.0010(16)
C37 0.045(2) 0.048(2) 0.038(2) 0.0069(18) -0.0022(18) -0.0110(19)
C27 0.034(2) 0.057(3) 0.057(3) 0.004(2) 0.0081(19) -0.005(2)
C29 0.038(2) 0.053(3) 0.068(3) -0.003(2) 0.011(2) 0.013(2)
C4 0.068(3) 0.034(2) 0.031(2) -0.0046(16) 0.0123(19) 0.0020(19)
C36 0.051(3) 0.053(3) 0.0289(19) 0.0043(17) -0.0006(18) -0.023(2)
C9 0.057(3) 0.049(3) 0.045(2) 0.001(2) 0.012(2) 0.009(2)
C11 0.042(2) 0.042(2) 0.0289(18) -0.0018(16) 0.0036(16) -0.0022(17)
C17 0.044(2) 0.048(2) 0.051(3) -0.006(2) 0.018(2) -0.0010(19)
C42 0.041(2) 0.047(2) 0.041(2) -0.0040(18) -0.0006(18) -0.0098(19)
C24 0.047(2) 0.033(2) 0.049(2) -0.0019(18) 0.0095(19) 0.0025(17)
C41 0.053(3) 0.056(3) 0.050(3) -0.009(2) 0.005(2) -0.003(2)
C40 0.051(3) 0.059(3) 0.076(4) -0.004(3) 0.014(3) 0.002(2)
C18 0.038(2) 0.054(3) 0.073(3) -0.002(2) 0.016(2) 0.003(2)
C7 0.088(4) 0.056(3) 0.052(3) 0.002(2) 0.005(3) 0.032(3)
C5 0.094(4) 0.038(2) 0.046(3) 0.000(2) 0.019(3) 0.004(2)
C8 0.065(3) 0.063(3) 0.051(3) 0.001(2) 0.012(2) 0.026(3)
C38 0.057(3) 0.068(3) 0.052(3) 0.018(2) 0.000(2) -0.004(3)
C23 0.064(3) 0.040(2) 0.057(3) 0.006(2) 0.004(2) 0.007(2)
C39 0.064(3) 0.067(3) 0.072(4) 0.015(3) 0.001(3) 0.010(3)
C19 0.038(2) 0.048(3) 0.064(3) 0.000(2) -0.004(2) 0.0026(19)
C6 0.127(5) 0.038(3) 0.044(3) 0.005(2) 0.016(3) 0.024(3)
C28 0.032(2) 0.060(3) 0.073(3) -0.004(2) 0.014(2) 0.001(2)
C22 0.099(4) 0.039(3) 0.070(3) -0.004(2) 0.036(3) 0.012(3)
C3 0.086(4) 0.045(3) 0.050(3) -0.006(2) 0.013(2) -0.018(2)
C2 0.105(5) 0.075(4) 0.061(3) -0.008(3) -0.001(3) -0.051(4)
C1 0.088(4) 0.083(4) 0.065(3) -0.011(3) 0.025(3) -0.040(3)
Cl3 0.217(3) 0.1092(16) 0.0892(14) 0.0191(12) -0.0279(16) -0.0427(17)
Cl2 0.368(5) 0.199(3) 0.0953(18) -0.054(2) 0.066(3) -0.121(3)
Cl1 0.098(2) 0.425(7) 0.302(6) 0.160(5) 0.031(3) 0.037(3)
C48 0.098(5) 0.091(5) 0.067(4) 0.012(3) -0.001(3) -0.034(4)
C47 0.069(4) 0.176(9) 0.098(5) 0.000(6) 0.009(4) 0.005(5)
C46 0.115(8) 0.171(11) 0.289(17) 0.148(12) 0.042(9) 0.026(8)
C45 0.155(9) 0.172(10) 0.093(6) 0.010(7) -0.021(6) -0.021(8)
C44 0.314(18) 0.164(11) 0.094(7) -0.012(7) 0.015(9) -0.140(13)
C43 0.302(17) 0.125(9) 0.127(9) -0.021(7) 0.008(9) -0.104(11)

loop_
_atom_type_symbol
_atom_type_description
_atom_type_scat_dispersion_real
_atom_type_scat_dispersion_imag
_atom_type_scat_source
C C 0.0033 0.0016 'International Tables Vol C Tables 4.2.6.8 and 6.1.1.4'
H H 0.0000 0.0000 'International Tables Vol C Tables 4.2.6.8 and 6.1.1.4'
N N 0.0061 0.0033 'International Tables Vol C Tables 4.2.6.8 and 6.1.1.4'
O O 0.0106 0.0060 'International Tables Vol C Tables 4.2.6.8 and 6.1.1.4'
Co Co 0.3494 0.9721 'International Tables Vol C Tables 4.2.6.8 and 6.1.1.4'
Cl Cl 0.1484 0.1585 'International Tables Vol C Tables 4.2.6.8 and 6.1.1.4'

loop_
_geom_angle_atom_site_label_1
_geom_angle_atom_site_label_2
_geom_angle_atom_site_label_3
_geom_angle
_geom_angle_site_symmetry_1
_geom_angle_site_symmetry_3
_geom_angle_publ_flag
O1 Co1 N5 122.44(12) . . ?
O1 Co1 N4 115.38(13) . . ?
N5 Co1 N4 82.26(13) . . ?
O1 Co1 N3 96.68(12) . . ?
N5 Co1 N3 121.59(12) . . ?
N4 Co1 N3 120.53(13) . . ?
O2 Co2 N2 121.36(13) . . ?
O2 Co2 N1 116.30(14) . . ?
N2 Co2 N1 81.58(15) . . ?
O2 Co2 N6 95.75(14) . . ?
N2 Co2 N6 121.16(13) . . ?
N1 Co2 N6 123.20(14) . . ?
C15 N3 C14 117.7(3) . . ?
C15 N3 Co1 121.2(3) . . ?
C14 N3 Co1 120.8(3) . . ?
C42 O2 Co2 126.9(3) . . ?
C25 N4 C24 122.1(3) . . ?
C25 N4 Co1 114.7(3) . . ?
C24 N4 Co1 122.4(3) . . ?
C21 O1 Co1 126.0(2) . . ?
C31 N5 C32 119.2(3) . . ?
C31 N5 Co1 114.8(2) . . ?
C32 N5 Co1 125.9(2) . . ?
C10 N2 C11 119.6(3) . . ?
C10 N2 Co2 115.1(3) . . ?
C11 N2 Co2 125.3(3) . . ?
C36 N6 C35 117.6(3) . . ?
C36 N6 Co2 121.5(3) . . ?
C35 N6 Co2 120.8(3) . . ?
C12 C13 C14 113.7(3) . . ?
C4 N1 C3 121.3(4) . . ?
C4 N1 Co2 114.5(3) . . ?
C3 N1 Co2 123.6(3) . . ?
N4 C25 C26 123.0(4) . . ?
N4 C25 C31 113.3(3) . . ?
C26 C25 C31 123.7(3) . . ?
N3 C14 C13 113.1(3) . . ?
N6 C35 C34 112.8(3) . . ?
N5 C32 C33 112.5(3) . . ?
C29 C30 C31 132.4(4) . . ?
N2 C10 C9 121.7(4) . . ?
N2 C10 C4 113.9(4) . . ?
C9 C10 C4 124.3(4) . . ?
O1 C21 C20 118.6(4) . . ?
O1 C21 C16 123.8(3) . . ?
C20 C21 C16 117.6(4) . . ?
N5 C31 C30 121.8(4) . . ?
N5 C31 C25 114.3(3) . . ?
C30 C31 C25 123.9(4) . . ?
C19 C20 C21 121.7(4) . . ?
N3 C15 C16 127.4(3) . . ?
C11 C12 C13 110.6(3) . . ?
C27 C26 C25 132.3(4) . . ?
C35 C34 C33 115.4(4) . . ?
C32 C33 C34 110.5(3) . . ?
C21 C16 C17 118.9(4) . . ?
C21 C16 C15 124.9(3) . . ?
C17 C16 C15 116.1(4) . . ?
C38 C37 C42 118.5(4) . . ?
C38 C37 C36 117.4(4) . . ?
C42 C37 C36 124.1(4) . . ?
C26 C27 C28 130.7(4) . . ?
C30 C29 C28 130.2(4) . . ?
N1 C4 C5 123.3(4) . . ?
N1 C4 C10 113.9(4) . . ?
C5 C4 C10 122.7(4) . . ?
N6 C36 C37 128.1(4) . . ?
C8 C9 C10 132.2(5) . . ?
N2 C11 C12 112.3(3) . . ?
C18 C17 C16 122.3(4) . . ?
O2 C42 C41 118.9(4) . . ?
O2 C42 C37 123.6(4) . . ?
C41 C42 C37 117.5(4) . . ?
N4 C24 C23 110.1(3) . . ?
N4 C24 C22 108.8(3) . . ?
C23 C24 C22 111.0(4) . . ?
C40 C41 C42 121.9(5) . . ?
C41 C40 C39 120.3(5) . . ?
C17 C18 C19 118.6(4) . . ?
C6 C7 C8 125.5(5) . . ?
C6 C5 C4 132.5(5) . . ?
C7 C8 C9 130.3(5) . . ?
C39 C38 C37 122.7(5) . . ?
C38 C39 C40 119.1(5) . . ?
C20 C19 C18 120.9(4) . . ?
C7 C6 C5 130.6(5) . . ?
C27 C28 C29 125.7(4) . . ?
N1 C3 C2 108.9(4) . . ?
N1 C3 C1 110.3(4) . . ?
C2 C3 C1 110.4(5) . . ?
Cl2 C48 Cl3 112.2(5) . . ?
Cl2 C48 Cl1 111.2(4) . . ?
Cl3 C48 Cl1 108.5(4) . . ?
C45 C46 C47 116.3(10) . . ?
C46 C45 C44 118.3(12) . . ?
C45 C44 C43 108.5(12) . . ?

loop_
_geom_bond_atom_site_label_1
_geom_bond_atom_site_label_2
_geom_bond_distance
_geom_bond_site_symmetry_2
_geom_bond_publ_flag
Co1 O1 1.904(3) . ?
Co1 N5 1.955(3) . ?
Co1 N4 1.970(3) . ?
Co1 N3 1.984(3) . ?
Co2 O2 1.908(3) . ?
Co2 N2 1.968(3) . ?
Co2 N1 1.978(4) . ?
Co2 N6 1.993(3) . ?
N3 C15 1.295(5) . ?
N3 C14 1.467(5) . ?
O2 C42 1.309(5) . ?
N4 C25 1.333(5) . ?
N4 C24 1.477(5) . ?
O1 C21 1.315(5) . ?
N5 C31 1.332(5) . ?
N5 C32 1.462(5) . ?
N2 C10 1.330(5) . ?
N2 C11 1.465(5) . ?
N6 C36 1.284(6) . ?
N6 C35 1.475(5) . ?
C13 C12 1.525(5) . ?
C13 C14 1.523(5) . ?
N1 C4 1.329(6) . ?
N1 C3 1.475(6) . ?
C25 C26 1.418(5) . ?
C25 C31 1.500(5) . ?
C35 C34 1.513(6) . ?
C32 C33 1.509(5) . ?
C30 C29 1.389(6) . ?
C30 C31 1.415(5) . ?
C10 C9 1.417(6) . ?
C10 C4 1.490(6) . ?
C21 C20 1.411(5) . ?
C21 C16 1.421(5) . ?
C20 C19 1.376(6) . ?
C15 C16 1.445(5) . ?
C12 C11 1.513(5) . ?
C26 C27 1.377(6) . ?
C34 C33 1.522(5) . ?
C16 C17 1.414(6) . ?
C37 C38 1.410(6) . ?
C37 C42 1.429(6) . ?
C37 C36 1.445(6) . ?
C27 C28 1.381(7) . ?
C29 C28 1.370(7) . ?
C4 C5 1.428(6) . ?
C9 C8 1.387(6) . ?
C17 C18 1.371(6) . ?
C42 C41 1.414(6) . ?
C24 C23 1.515(6) . ?
C24 C22 1.527(6) . ?
C41 C40 1.370(7) . ?
C40 C39 1.406(8) . ?
C18 C19 1.395(7) . ?
C7 C6 1.383(8) . ?
C7 C8 1.364(8) . ?
C5 C6 1.378(8) . ?
C38 C39 1.352(8) . ?
C3 C2 1.520(7) . ?
C3 C1 1.534(7) . ?
Cl3 C48 1.706(6) . ?
Cl2 C48 1.690(7) . ?
Cl1 C48 1.717(8) . ?
C47 C46 1.454(12) . ?
C46 C45 1.329(13) . ?
C45 C44 1.483(13) . ?
C44 C43 1.531(18) . ?
